data_7116140
loop_
_publ_author_name
'Jian-Ke Sun'
'Cheng Chen'
'Li-Xuan Cai'
'Cai-Xia Ren'
'Bin Tan'
'Jie Zhang'

_publ_section_title
;
 Mechanical grinding of a single-crystalline metal-organic framework
 triggered emission with tunable violet-to-orange luminescence
;
_journal_name_full Chem.Commun.
_journal_page_first 15956
_journal_paper_doi 10.1039/C4cc08316D
_journal_volume 50
_journal_year 2014
_chemical_formula_moiety 'C42 H71 Eu N3 O29.5 S'
_chemical_formula_sum 'C42 H71 Eu N3 O29.5 S'
_chemical_formula_weight 1274.04
_chemical_name_systematic
; 
 ? 
;
_space_group_IT_number 148
_symmetry_cell_setting trigonal
_symmetry_space_group_name_Hall '-R 3'
_symmetry_space_group_name_H-M 'R -3 :H'
_atom_sites_solution_hydrogens geom
_atom_sites_solution_primary direct
_atom_sites_solution_secondary difmap
_audit_creation_method SHELXL-97
_cell_angle_alpha 90.00
_cell_angle_beta 90.00
_cell_angle_gamma 120.00
_cell_formula_units_Z 6
_cell_length_a 17.6479(13)
_cell_length_b 17.6479(13)
_cell_length_c 31.002(2)
_cell_measurement_reflns_used 2348
_cell_measurement_temperature 106.8(5)
_cell_measurement_theta_max 66.9956
_cell_measurement_theta_min 3.2212
_cell_volume 8361.9(10)
_computing_structure_refinement 'SHELXL-97 (Sheldrick, 2008)'
_computing_structure_solution 'SHELXS-97 (Sheldrick, 2008)'
_diffrn_ambient_temperature 106.8(5)
_diffrn_measured_fraction_theta_full 0.980
_diffrn_measured_fraction_theta_max 0.980
_diffrn_measurement_device_type 'Xcalibur, Atlas, Gemini ultra'
_diffrn_measurement_method '\w scans'
_diffrn_radiation_monochromator graphite
_diffrn_radiation_source 'fine-focus sealed tube'
_diffrn_radiation_type MoK\a
_diffrn_radiation_wavelength 0.71073
_diffrn_reflns_av_R_equivalents 0.0828
_diffrn_reflns_av_sigmaI/netI 0.0638
_diffrn_reflns_limit_h_max 21
_diffrn_reflns_limit_h_min -18
_diffrn_reflns_limit_k_max 20
_diffrn_reflns_limit_k_min -20
_diffrn_reflns_limit_l_max 26
_diffrn_reflns_limit_l_min -36
_diffrn_reflns_number 11017
_diffrn_reflns_theta_full 25.13
_diffrn_reflns_theta_max 25.13
_diffrn_reflns_theta_min 1.49
_exptl_absorpt_coefficient_mu 1.254
_exptl_absorpt_correction_T_max 1.00000
_exptl_absorpt_correction_T_min 0.45535
_exptl_absorpt_correction_type multi-scan
_exptl_crystal_colour red
_exptl_crystal_density_diffrn 1.518
_exptl_crystal_density_method 'not measured'
_exptl_crystal_description Prism
_exptl_crystal_F_000 3954
_exptl_crystal_size_max 0.2
_exptl_crystal_size_mid 0.1
_exptl_crystal_size_min 0.07
_platon_squeeze_details ' ?'
_refine_diff_density_max 0.929
_refine_diff_density_min -0.910
_refine_diff_density_rms 0.097
_refine_ls_extinction_method none
_refine_ls_goodness_of_fit_ref 1.090
_refine_ls_hydrogen_treatment geom
_refine_ls_matrix_type full
_refine_ls_number_parameters 215
_refine_ls_number_reflns 3270
_refine_ls_number_restraints 642
_refine_ls_restrained_S_all 1.053
_refine_ls_R_factor_all 0.1333
_refine_ls_R_factor_gt 0.0981
_refine_ls_shift/su_max 0.000
_refine_ls_shift/su_mean 0.000
_refine_ls_structure_factor_coef Fsqd
_refine_ls_weighting_details 'calc w=1/[\s^2^(Fo^2^)+(0.0600P)^2^+50.0000P] where P=(Fo^2^+2Fc^2^)/3'
_refine_ls_weighting_scheme calc
_refine_ls_wR_factor_gt 0.2244
_refine_ls_wR_factor_ref 0.2430
_reflns_number_gt 1632
_reflns_number_total 3270
_reflns_threshold_expression >2sigma(I)
_cod_data_source_file c4cc08316d2.cif
_cod_data_source_block EuBpebc-SJK
_cod_original_sg_symbol_H-M 'R -3'
_cod_database_code 7116140

loop_
_symmetry_equiv_pos_as_xyz
'x, y, z'
'-y, x-y, z'
'-x+y, -x, z'
'x+2/3, y+1/3, z+1/3'
'-y+2/3, x-y+1/3, z+1/3'
'-x+y+2/3, -x+1/3, z+1/3'
'x+1/3, y+2/3, z+2/3'
'-y+1/3, x-y+2/3, z+2/3'
'-x+y+1/3, -x+2/3, z+2/3'
'-x, -y, -z'
'y, -x+y, -z'
'x-y, x, -z'
'-x+2/3, -y+1/3, -z+1/3'
'y+2/3, -x+y+1/3, -z+1/3'
'x-y+2/3, x+1/3, -z+1/3'
'-x+1/3, -y+2/3, -z+2/3'
'y+1/3, -x+y+2/3, -z+2/3'
'x-y+1/3, x+2/3, -z+2/3'

loop_
_atom_site_label
_atom_site_type_symbol
_atom_site_fract_x
_atom_site_fract_y
_atom_site_fract_z
_atom_site_U_iso_or_equiv
_atom_site_adp_type
_atom_site_occupancy
_atom_site_symmetry_multiplicity
_atom_site_calc_flag
_atom_site_refinement_flags
_atom_site_disorder_assembly
_atom_site_disorder_group
Eu1 Eu 0.3333 0.6667 0.34822(3) 0.1293(5) Uani 1 3 d S . .
S1 S 0.2034(4) 0.5684(4) 0.42258(18) 0.0959(18) Uani 0.33 1 d PD . .
O1 O 0.2184(11) 0.5319(10) 0.3825(5) 0.118(4) Uani 0.33 1 d PDU . .
O2 O 0.2540(10) 0.6666(9) 0.4199(5) 0.121(5) Uani 0.33 1 d PDU . .
O3 O 0.2347(10) 0.5400(11) 0.4607(4) 0.141(7) Uani 0.33 1 d PDU A .
O4 O 0.1088(9) 0.5394(10) 0.4282(6) 0.153(7) Uani 0.33 1 d PDU A .
O5 O 0.3168(12) 0.5566(12) 0.3060(5) 0.139(4) Uani 0.513(10) 1 d PDU A 1
O5B O 0.3472(12) 0.5370(13) 0.3192(4) 0.124(4) Uani 0.487(10) 1 d PDU A 2
O6 O 0.4033(9) 0.5004(10) 0.3202(4) 0.132(5) Uani 0.513(10) 1 d PDU A 1
O6B O 0.2557(11) 0.5663(11) 0.2855(4) 0.128(3) Uani 0.487(10) 1 d PDU A 2
O7 O 0.4375(9) 0.6396(10) 0.3824(4) 0.152(4) Uani 0.67 1 d PU A .
C1 C 0.3453(14) 0.5048(14) 0.2985(4) 0.132(4) Uani 0.513(10) 1 d PDU A 1
C1B C 0.3019(16) 0.5299(15) 0.2860(5) 0.131(4) Uani 0.487(10) 1 d PDU A 2
C2 C 0.3075(4) 0.4662(4) 0.25300(13) 0.141(3) Uani 1 1 d GDU . .
C3 C 0.2665(4) 0.4813(4) 0.21852(15) 0.134(3) Uani 1 1 d GU A .
H3A H 0.2553 0.5275 0.2196 0.160 Uiso 1 1 calc R . .
C4 C 0.2421(3) 0.4274(4) 0.18244(14) 0.132(3) Uani 1 1 d GU A .
H4A H 0.2146 0.4375 0.1594 0.158 Uiso 1 1 calc R . .
C5 C 0.2588(3) 0.3583(3) 0.18084(13) 0.136(3) Uani 1 1 d GU A .
C6 C 0.2998(4) 0.3432(4) 0.21531(13) 0.138(3) Uani 1 1 d GU A .
H6A H 0.3110 0.2970 0.2142 0.166 Uiso 1 1 calc R . .
C7 C 0.3242(4) 0.3971(5) 0.25139(11) 0.143(3) Uani 1 1 d GU A .
H7A H 0.3516 0.3870 0.2745 0.172 Uiso 1 1 calc R . .
C8 C 0.2335(9) 0.3008(9) 0.1414(3) 0.159(3) Uani 1 1 d DU . .
H8A H 0.2280 0.2450 0.1489 0.191 Uiso 1 1 calc R A .
H8B H 0.1772 0.2901 0.1308 0.191 Uiso 1 1 calc R . .
C9 C 0.2800(4) 0.3773(5) 0.07193(12) 0.155(3) Uani 1 1 d GU A .
H9A H 0.2248 0.3712 0.0687 0.186 Uiso 1 1 calc R . .
C10 C 0.3447(5) 0.4210(5) 0.04111(11) 0.146(3) Uani 1 1 d GU A .
H10A H 0.3332 0.4446 0.0169 0.175 Uiso 1 1 calc R . .
C11 C 0.4267(5) 0.4292(4) 0.04650(13) 0.138(3) Uani 1 1 d GU A .
C12 C 0.4439(4) 0.3938(5) 0.08271(15) 0.145(3) Uani 1 1 d GU A .
H12A H 0.4988 0.3993 0.0863 0.174 Uiso 1 1 calc R . .
C13 C 0.3792(4) 0.3502(4) 0.11352(14) 0.152(3) Uani 1 1 d GU A .
H13A H 0.3902 0.3262 0.1378 0.182 Uiso 1 1 calc R . .
C14 C 0.5028(9) 0.4791(9) 0.0160(3) 0.136(3) Uani 1 1 d U . .
H14A H 0.5548 0.4790 0.0207 0.164 Uiso 1 1 calc R A .
N1 N 0.2996(7) 0.3430(7) 0.1078(3) 0.148(3) Uani 1 1 d GDU A .

loop_
_atom_site_aniso_label
_atom_site_aniso_U_11
_atom_site_aniso_U_22
_atom_site_aniso_U_33
_atom_site_aniso_U_23
_atom_site_aniso_U_13
_atom_site_aniso_U_12
Eu1 0.1508(7) 0.1508(7) 0.0863(6) 0.000 0.000 0.0754(3)
S1 0.106(5) 0.088(4) 0.090(4) -0.007(3) 0.020(3) 0.046(4)
O1 0.148(7) 0.143(8) 0.110(7) 0.007(6) 0.022(6) 0.108(6)
O2 0.149(10) 0.129(10) 0.098(8) -0.010(8) 0.011(8) 0.080(8)
O3 0.109(12) 0.158(15) 0.115(11) 0.057(11) 0.037(10) 0.037(11)
O4 0.146(14) 0.092(11) 0.221(17) 0.001(12) 0.075(13) 0.059(11)
O5 0.167(7) 0.163(7) 0.110(6) -0.008(6) 0.018(6) 0.099(6)
O5B 0.149(6) 0.162(7) 0.096(6) 0.004(5) -0.003(5) 0.103(5)
O6 0.145(9) 0.175(10) 0.086(6) 0.020(7) 0.020(6) 0.087(8)
O6B 0.156(7) 0.169(7) 0.107(6) -0.020(5) -0.005(5) 0.116(5)
O7 0.147(6) 0.181(8) 0.107(5) 0.042(6) -0.009(5) 0.067(6)
C1 0.159(7) 0.161(7) 0.104(6) 0.004(6) 0.016(6) 0.102(6)
C1B 0.159(7) 0.162(7) 0.103(6) 0.002(6) 0.012(6) 0.104(6)
C2 0.172(6) 0.160(6) 0.091(4) -0.013(4) 0.027(4) 0.082(5)
C3 0.170(6) 0.149(5) 0.115(5) 0.000(4) 0.036(4) 0.105(5)
C4 0.166(6) 0.163(6) 0.095(4) 0.010(4) 0.022(4) 0.104(5)
C5 0.178(6) 0.163(6) 0.100(5) -0.008(4) 0.017(5) 0.110(5)
C6 0.188(6) 0.156(6) 0.113(5) -0.004(5) 0.017(5) 0.118(5)
C7 0.170(6) 0.175(6) 0.100(5) 0.011(5) 0.018(5) 0.098(5)
C8 0.202(6) 0.176(6) 0.117(5) -0.022(5) 0.007(5) 0.107(5)
C9 0.194(7) 0.193(6) 0.108(5) -0.033(5) -0.011(5) 0.120(6)
C10 0.194(7) 0.204(7) 0.089(5) -0.033(5) -0.011(5) 0.137(6)
C11 0.193(7) 0.196(7) 0.088(5) -0.035(5) -0.011(5) 0.144(6)
C12 0.201(7) 0.192(7) 0.101(5) -0.030(5) -0.011(5) 0.143(6)
C13 0.206(7) 0.182(6) 0.107(5) -0.028(5) -0.003(5) 0.128(5)
C14 0.192(7) 0.203(8) 0.085(5) -0.032(5) -0.017(5) 0.152(6)
N1 0.204(6) 0.170(5) 0.102(4) -0.028(4) 0.003(4) 0.117(5)

loop_
_atom_type_symbol
_atom_type_description
_atom_type_scat_dispersion_real
_atom_type_scat_dispersion_imag
_atom_type_scat_source
C C 0.0033 0.0016 'International Tables Vol C Tables 4.2.6.8 and 6.1.1.4'
H H 0.0000 0.0000 'International Tables Vol C Tables 4.2.6.8 and 6.1.1.4'
Eu Eu -0.1578 3.6682 'International Tables Vol C Tables 4.2.6.8 and 6.1.1.4'
N N 0.0061 0.0033 'International Tables Vol C Tables 4.2.6.8 and 6.1.1.4'
O O 0.0106 0.0060 'International Tables Vol C Tables 4.2.6.8 and 6.1.1.4'
S S 0.1246 0.1234 'International Tables Vol C Tables 4.2.6.8 and 6.1.1.4'

loop_
_geom_angle_atom_site_label_1
_geom_angle_atom_site_label_2
_geom_angle_atom_site_label_3
_geom_angle
_geom_angle_site_symmetry_1
_geom_angle_site_symmetry_3
O5 Eu1 O5 89.3(6) 3_565 2_665
O5 Eu1 O5 89.2(6) 3_565 .
O5 Eu1 O5 89.2(6) 2_665 .
O5 Eu1 O7 86.3(6) 3_565 2_665
O5 Eu1 O7 82.2(6) 2_665 2_665
O5 Eu1 O7 170.4(6) . 2_665
O5 Eu1 O7 82.2(6) 3_565 3_565
O5 Eu1 O7 170.4(6) 2_665 3_565
O5 Eu1 O7 86.3(6) . 3_565
O7 Eu1 O7 101.5(4) 2_665 3_565
O5 Eu1 O7 170.4(6) 3_565 .
O5 Eu1 O7 86.3(6) 2_665 .
O5 Eu1 O7 82.2(6) . .
O7 Eu1 O7 101.5(4) 2_665 .
O7 Eu1 O7 101.5(4) 3_565 .
O5 Eu1 O1 74.1(6) 3_565 3_565
O5 Eu1 O1 94.2(6) 2_665 3_565
O5 Eu1 O1 163.0(5) . 3_565
O7 Eu1 O1 17.2(4) 2_665 3_565
O7 Eu1 O1 87.7(4) 3_565 3_565
O7 Eu1 O1 114.6(4) . 3_565
O5 Eu1 O1 94.2(6) 3_565 .
O5 Eu1 O1 163.0(5) 2_665 .
O5 Eu1 O1 74.1(6) . .
O7 Eu1 O1 114.6(4) 2_665 .
O7 Eu1 O1 17.2(4) 3_565 .
O7 Eu1 O1 87.7(4) . .
O1 Eu1 O1 102.8(4) 3_565 .
O5 Eu1 O1 163.0(5) 3_565 2_665
O5 Eu1 O1 74.1(6) 2_665 2_665
O5 Eu1 O1 94.2(6) . 2_665
O7 Eu1 O1 87.7(4) 2_665 2_665
O7 Eu1 O1 114.6(4) 3_565 2_665
O7 Eu1 O1 17.2(4) . 2_665
O1 Eu1 O1 102.8(4) 3_565 2_665
O1 Eu1 O1 102.8(4) . 2_665
O5 Eu1 O6B 31.8(4) 3_565 3_565
O5 Eu1 O6B 57.6(6) 2_665 3_565
O5 Eu1 O6B 91.9(5) . 3_565
O7 Eu1 O6B 79.8(5) 2_665 3_565
O7 Eu1 O6B 114.0(5) 3_565 3_565
O7 Eu1 O6B 143.6(4) . 3_565
O1 Eu1 O6B 76.0(5) 3_565 3_565
O1 Eu1 O6B 125.3(5) . 3_565
O1 Eu1 O6B 131.2(4) 2_665 3_565
O5 Eu1 O6B 57.6(6) 3_565 .
O5 Eu1 O6B 91.9(5) 2_665 .
O5 Eu1 O6B 31.8(4) . .
O7 Eu1 O6B 143.6(4) 2_665 .
O7 Eu1 O6B 79.8(5) 3_565 .
O7 Eu1 O6B 114.0(5) . .
O1 Eu1 O6B 131.2(4) 3_565 .
O1 Eu1 O6B 76.0(5) . .
O1 Eu1 O6B 125.3(5) 2_665 .
O6B Eu1 O6B 67.0(6) 3_565 .
O5 Eu1 O6B 91.9(5) 3_565 2_665
O5 Eu1 O6B 31.8(4) 2_665 2_665
O5 Eu1 O6B 57.6(6) . 2_665
O7 Eu1 O6B 114.0(5) 2_665 2_665
O7 Eu1 O6B 143.6(4) 3_565 2_665
O7 Eu1 O6B 79.8(5) . 2_665
O1 Eu1 O6B 125.3(5) 3_565 2_665
O1 Eu1 O6B 131.2(4) . 2_665
O1 Eu1 O6B 76.0(5) 2_665 2_665
O6B Eu1 O6B 67.0(6) 3_565 2_665
O6B Eu1 O6B 67.0(6) . 2_665
O7 S1 O1 29.3(9) 3_565 .
O7 S1 O4 96.7(10) 3_565 .
O1 S1 O4 111.1(5) . .
O7 S1 O3 139.2(10) 3_565 .
O1 S1 O3 110.0(5) . .
O4 S1 O3 109.3(5) . .
O7 S1 O2 90.9(9) 3_565 .
O1 S1 O2 108.8(5) . .
O4 S1 O2 108.7(5) . .
O3 S1 O2 108.9(5) . .
O7 S1 O2 87.0(9) 3_565 2_665
O1 S1 O2 68.1(8) . 2_665
O4 S1 O2 169.4(9) . 2_665
O3 S1 O2 62.5(7) . 2_665
O2 S1 O2 81.1(10) . 2_665
O7 S1 Eu1 44.2(7) 3_565 .
O1 S1 Eu1 51.5(6) . .
O4 S1 Eu1 131.8(6) . .
O3 S1 Eu1 118.8(6) . .
O2 S1 Eu1 57.8(5) . .
O2 S1 Eu1 56.6(4) 2_665 .
O7 O1 S1 57.2(15) 3_565 .
O7 O1 Eu1 73.9(19) 3_565 .
S1 O1 Eu1 100.4(7) . .
S1 O2 S1 158.1(10) . 3_565
S1 O2 Eu1 93.3(6) . .
S1 O2 Eu1 80.3(4) 3_565 .
C1 O5 Eu1 144.0(11) . .
C1B O5B Eu1 92.1(10) . .
C1B O6B Eu1 94.9(9) . .
O1 O7 S1 93(2) 2_665 2_665
O1 O7 Eu1 88.9(19) 2_665 .
S1 O7 Eu1 114.3(10) 2_665 .
O6 C1 O5 125.0(10) . .
O6 C1 C2 129.6(12) . .
O5 C1 C2 104.2(11) . .
O6B C1B O5B 119.6(13) . .
O6B C1B C2 130.3(12) . .
O5B C1B C2 109.9(11) . .
O6B C1B Eu1 59.5(8) . .
O5B C1B Eu1 62.2(10) . .
C2 C1B Eu1 167.4(13) . .
C3 C2 C7 120.0 . .
C3 C2 C1B 98.0(6) . .
C7 C2 C1B 140.6(7) . .
C3 C2 C1 139.4(7) . .
C7 C2 C1 100.6(7) . .
C1B C2 C1 42.2(7) . .
C2 C3 C4 120.0 . .
C2 C3 H3A 120.0 . .
C4 C3 H3A 120.0 . .
C3 C4 C5 120.0 . .
C3 C4 H4A 120.0 . .
C5 C4 H4A 120.0 . .
C6 C5 C4 120.0 . .
C6 C5 C8 120.1(6) . .
C4 C5 C8 119.9(6) . .
C5 C6 C7 120.0 . .
C5 C6 H6A 120.0 . .
C7 C6 H6A 120.0 . .
C6 C7 C2 120.0 . .
C6 C7 H7A 120.0 . .
C2 C7 H7A 120.0 . .
N1 C8 C5 110.1(9) . .
N1 C8 H8A 109.6 . .
C5 C8 H8A 109.6 . .
N1 C8 H8B 109.6 . .
C5 C8 H8B 109.6 . .
H8A C8 H8B 108.2 . .
C10 C9 N1 118.4(5) . .
C10 C9 H9A 120.8 . .
N1 C9 H9A 120.8 . .
C9 C10 C11 120.0 . .
C9 C10 H10A 120.0 . .
C11 C10 H10A 120.0 . .
C10 C11 C12 120.0 . .
C10 C11 C14 124.1(5) . .
C12 C11 C14 115.9(5) . .
C13 C12 C11 120.0 . .
C13 C12 H12A 120.0 . .
C11 C12 H12A 120.0 . .
C12 C13 N1 119.2(4) . .
C12 C13 H13A 120.4 . .
N1 C13 H13A 120.4 . .
C14 C14 C11 121.4(15) 10_665 .
C14 C14 H14A 119.3 10_665 .
C11 C14 H14A 119.3 . .
C13 N1 C9 122.4(8) . .
C13 N1 C8 118.7(10) . .
C9 N1 C8 118.8(10) . .

loop_
_geom_bond_atom_site_label_1
_geom_bond_atom_site_label_2
_geom_bond_distance
_geom_bond_site_symmetry_2
Eu1 O5 2.236(15) 3_565
Eu1 O5 2.236(16) 2_665
Eu1 O5 2.236(15) .
Eu1 O7 2.369(13) 2_665
Eu1 O7 2.369(13) 3_565
Eu1 O7 2.369(13) .
Eu1 O1 2.465(17) 3_565
Eu1 O1 2.465(17) .
Eu1 O1 2.465(17) 2_665
Eu1 O6B 2.523(14) 3_565
Eu1 O6B 2.523(14) .
Eu1 O6B 2.523(14) 2_665
S1 O7 1.249(13) 3_565
S1 O1 1.483(12) .
S1 O4 1.491(12) .
S1 O3 1.493(12) .
S1 O2 1.504(12) .
S1 O2 2.147(16) 2_665
O1 O7 0.728(18) 3_565
O2 S1 2.147(16) 3_565
O5 C1 1.267(9) .
O5B C1B 1.268(9) .
O6 C1 1.261(8) .
O6B C1B 1.267(9) .
O7 O1 0.728(19) 2_665
O7 S1 1.249(13) 2_665
C1 C2 1.563(9) .
C1B C2 1.559(9) .
C2 C3 1.3900 .
C2 C7 1.3900 .
C3 C4 1.3900 .
C3 H3A 0.9300 .
C4 C5 1.3900 .
C4 H4A 0.9300 .
C5 C6 1.3900 .
C5 C8 1.507(12) .
C6 C7 1.3900 .
C6 H6A 0.9300 .
C7 H7A 0.9300 .
C8 N1 1.461(8) .
C8 H8A 0.9700 .
C8 H8B 0.9700 .
C9 C10 1.3900 .
C9 N1 1.390(11) .
C9 H9A 0.9300 .
C10 C11 1.3900 .
C10 H10A 0.9300 .
C11 C12 1.3900 .
C11 C14 1.514(14) .
C12 C13 1.3900 .
C12 H12A 0.9300 .
C13 N1 1.357(12) .
C13 H13A 0.9300 .
C14 C14 1.268(19) 10_665
C14 H14A 0.9300 .

loop_
_platon_squeeze_void_nr
_platon_squeeze_void_average_x
_platon_squeeze_void_average_y
_platon_squeeze_void_average_z
_platon_squeeze_void_volume
_platon_squeeze_void_count_electrons
1 -0.028 -0.017 0.000 2474.1 752.4
2 0.000 0.000 0.500 15.4 -2.0
3 0.333 0.667 0.167 15.3 -2.1
4 0.667 0.333 0.833 15.3 -2.0
